data_1505986
loop_
_publ_author_name
'Smith, 3rd, Amos B'
'K\"urti, Laszl\'o'
'Davulcu, Akin H.'

_publ_section_title
;
 A new modular indole synthesis. Construction of the highly strained CDEF
 parent tetracycle of nodulisporic acids A and B.
;
_journal_issue 10
_journal_name_full 'Organic letters'
_journal_page_first 2167
_journal_page_last 2170
_journal_paper_doi 10.1021/ol0606536
_journal_volume 8
_journal_year 2006
_chemical_formula_sum 'C17 H17 N O'
_chemical_formula_weight 251.32
_space_group_IT_number 14
_symmetry_cell_setting monoclinic
_symmetry_Int_Tables_number 14
_symmetry_space_group_name_Hall '-P 2yn'
_symmetry_space_group_name_H-M 'P 1 21/n 1'
_atom_sites_solution_hydrogens geom
_atom_sites_solution_primary direct
_audit_creation_method SHELXL-97
_cell_angle_alpha 90.00
_cell_angle_beta 105.239(5)
_cell_angle_gamma 90.00
_cell_formula_units_Z 8
_cell_length_a 17.006(3)
_cell_length_b 9.2753(16)
_cell_length_c 17.100(4)
_cell_measurement_temperature 143(1)
_cell_volume 2602.4(9)
_computing_data_collection 'CrystalClear (Rigaku, 1999)'
_computing_data_reduction 'CrystalClear (Rigaku, 1999)'
_computing_structure_refinement 'SHELXL-97 (Sheldrick, 1997)'
_computing_structure_solution 'SIR97 (Altomare, 1999)'
_diffrn_ambient_temperature 143(1)
_diffrn_measured_fraction_theta_full 0.981
_diffrn_measured_fraction_theta_max 0.981
_diffrn_measurement_device 'CCD Area Detector'
_diffrn_measurement_device_type 'Rigaku Mercury'
_diffrn_measurement_method 'phi and omega rotations'
_diffrn_radiation_monochromator graphite
_diffrn_radiation_source 'rotating anode'
_diffrn_radiation_type MoK\a
_diffrn_radiation_wavelength 0.71069
_diffrn_reflns_av_R_equivalents 0.0513
_diffrn_reflns_av_sigmaI/netI 0.0424
_diffrn_reflns_limit_h_max 18
_diffrn_reflns_limit_h_min -20
_diffrn_reflns_limit_k_max 11
_diffrn_reflns_limit_k_min -9
_diffrn_reflns_limit_l_max 18
_diffrn_reflns_limit_l_min -20
_diffrn_reflns_number 21039
_diffrn_reflns_theta_full 25.07
_diffrn_reflns_theta_max 25.07
_diffrn_reflns_theta_min 2.52
_exptl_absorpt_coefficient_mu 0.079
_exptl_absorpt_correction_T_max 1.0000
_exptl_absorpt_correction_T_min 0.5987
_exptl_absorpt_correction_type multi-scan
_exptl_crystal_density_diffrn 1.283
_exptl_crystal_F_000 1072
_exptl_crystal_size_max 0.46
_exptl_crystal_size_mid 0.22
_exptl_crystal_size_min 0.08
_refine_diff_density_max 0.951
_refine_diff_density_min -0.419
_refine_diff_density_rms 0.122
_refine_ls_extinction_method none
_refine_ls_goodness_of_fit_ref 1.348
_refine_ls_hydrogen_treatment constr
_refine_ls_matrix_type full
_refine_ls_number_parameters 345
_refine_ls_number_reflns 4521
_refine_ls_number_restraints 0
_refine_ls_restrained_S_all 1.348
_refine_ls_R_factor_all 0.1253
_refine_ls_R_factor_gt 0.1162
_refine_ls_shift/su_max 0.000
_refine_ls_shift/su_mean 0.000
_refine_ls_structure_factor_coef Fsqd
_refine_ls_weighting_details 'calc w=1/[\s^2^(Fo^2^)+(0.2000P)^2^+0.0000P] where P=(Fo^2^+2Fc^2^)/3'
_refine_ls_weighting_scheme calc
_refine_ls_wR_factor_gt 0.3065
_refine_ls_wR_factor_ref 0.3240
_reflns_number_gt 3631
_reflns_number_total 4521
_reflns_threshold_expression >2sigma(I)
_cod_data_source_file ol0606536si20060316_113657.cif
_cod_data_source_block shelxl
_cod_original_sg_symbol_H-M 'P 21/n     '
_cod_database_code 1505986

loop_
_symmetry_equiv_pos_as_xyz
'x, y, z'
'-x+1/2, y+1/2, -z+1/2'
'-x, -y, -z'
'x-1/2, -y-1/2, z-1/2'

loop_
_atom_site_label
_atom_site_type_symbol
_atom_site_fract_x
_atom_site_fract_y
_atom_site_fract_z
_atom_site_U_iso_or_equiv
_atom_site_adp_type
_atom_site_occupancy
_atom_site_symmetry_multiplicity
_atom_site_calc_flag
_atom_site_refinement_flags
O1 O 0.7423(2) 0.4334(4) 0.6963(2) 0.0591(10) Uani 1 1 d .
N1 N 0.47157(19) 0.3493(3) 0.57019(19) 0.0304(7) Uani 1 1 d .
C1 C 0.5461(2) 0.2837(4) 0.5937(2) 0.0293(9) Uani 1 1 d .
C2 C 0.5625(2) 0.1312(4) 0.5808(2) 0.0314(9) Uani 1 1 d .
H2a H 0.5682 0.1176 0.5263 0.042 Uiso 1 1 calc R
H2b H 0.5175 0.0721 0.5871 0.042 Uiso 1 1 calc R
C3 C 0.6410(3) 0.0861(5) 0.6427(3) 0.0416(10) Uani 1 1 d .
H3a H 0.6312 0.0803 0.6960 0.055 Uiso 1 1 calc R
H3b H 0.6571 -0.0089 0.6288 0.055 Uiso 1 1 calc R
C4 C 0.7092(3) 0.1917(5) 0.6450(3) 0.0435(10) Uani 1 1 d .
H4a H 0.7233 0.1869 0.5937 0.058 Uiso 1 1 calc R
H4b H 0.7567 0.1617 0.6871 0.058 Uiso 1 1 calc R
C5 C 0.6900(2) 0.3476(5) 0.6606(2) 0.0399(10) Uani 1 1 d .
C6 C 0.6045(2) 0.3883(4) 0.6305(2) 0.0323(9) Uani 1 1 d .
C7 C 0.5625(3) 0.5234(4) 0.6320(2) 0.0362(10) Uani 1 1 d .
C8 C 0.5735(3) 0.6668(4) 0.6605(2) 0.0458(11) Uani 1 1 d .
H8 H 0.6251 0.7020 0.6859 0.061 Uiso 1 1 calc R
C9 C 0.5051(4) 0.7534(4) 0.6493(3) 0.0496(12) Uani 1 1 d .
H9 H 0.5130 0.8480 0.6676 0.066 Uiso 1 1 calc R
C10 C 0.4234(3) 0.7095(4) 0.6119(3) 0.0491(12) Uani 1 1 d .
H10 H 0.3797 0.7725 0.6068 0.065 Uiso 1 1 calc R
C11 C 0.4120(3) 0.5687(4) 0.5836(3) 0.0402(10) Uani 1 1 d .
C12 C 0.4816(2) 0.4914(4) 0.5941(2) 0.0318(9) Uani 1 1 d .
C13 C 0.3423(3) 0.4672(4) 0.5433(3) 0.0430(10) Uani 1 1 d .
H13a H 0.3161 0.4989 0.4886 0.057 Uiso 1 1 calc R
H13b H 0.3019 0.4636 0.5741 0.057 Uiso 1 1 calc R
C14 C 0.3835(2) 0.3144(4) 0.5424(2) 0.0313(9) Uani 1 1 d .
H14 H 0.3705 0.2767 0.4869 0.042 Uiso 1 1 calc R
C15 C 0.3608(2) 0.2051(4) 0.5982(2) 0.0346(9) Uani 1 1 d .
C16 C 0.3795(3) 0.2462(5) 0.6864(2) 0.0461(11) Uani 1 1 d .
H16a H 0.4023 0.3415 0.6936 0.069 Uiso 1 1 calc R
H16b H 0.4180 0.1791 0.7180 0.069 Uiso 1 1 calc R
H16c H 0.3303 0.2442 0.7038 0.069 Uiso 1 1 calc R
C17 C 0.3288(3) 0.0797(4) 0.5695(3) 0.0426(10) Uani 1 1 d .
H17a H 0.3166 0.0115 0.6045 0.057 Uiso 1 1 calc R
H17b H 0.3184 0.0597 0.5145 0.057 Uiso 1 1 calc R
O1' O 0.8099(2) 0.5816(4) 0.2514(2) 0.0594(10) Uani 1 1 d .
N1' N 0.9240(2) 0.6489(3) 0.52356(19) 0.0363(8) Uani 1 1 d .
C1' C 0.9032(2) 0.7187(4) 0.4513(2) 0.0323(9) Uani 1 1 d .
C2' C 0.9183(3) 0.8739(4) 0.4381(2) 0.0361(9) Uani 1 1 d .
H2a' H 0.9751 0.8876 0.4389 0.048 Uiso 1 1 calc R
H2b' H 0.9073 0.9310 0.4815 0.048 Uiso 1 1 calc R
C3' C 0.8647(3) 0.9243(5) 0.3580(3) 0.0535(12) Uani 1 1 d .
H3a' H 0.8103 0.9408 0.3640 0.071 Uiso 1 1 calc R
H3b' H 0.8853 1.0159 0.3444 0.071 Uiso 1 1 calc R
C4' C 0.8593(4) 0.8223(5) 0.2896(3) 0.0562(13) Uani 1 1 d .
H4a' H 0.9100 0.8270 0.2738 0.075 Uiso 1 1 calc R
H4b' H 0.8162 0.8549 0.2438 0.075 Uiso 1 1 calc R
C5' C 0.8430(3) 0.6654(5) 0.3064(2) 0.0400(10) Uani 1 1 d .
C6' C 0.8677(2) 0.6178(4) 0.3900(2) 0.0352(9) Uani 1 1 d .
C7' C 0.8642(2) 0.4801(4) 0.4295(3) 0.0369(9) Uani 1 1 d .
C8' C 0.8357(3) 0.3374(5) 0.4147(3) 0.0500(12) Uani 1 1 d .
H8' H 0.8111 0.3051 0.3625 0.067 Uiso 1 1 calc R
C9' C 0.8460(3) 0.2468(5) 0.4817(4) 0.0532(13) Uani 1 1 d .
H9' H 0.8279 0.1523 0.4719 0.071 Uiso 1 1 calc R
C10' C 0.8806(3) 0.2848(5) 0.5610(4) 0.0562(14) Uani 1 1 d .
H10' H 0.8846 0.2183 0.6026 0.075 Uiso 1 1 calc R
C11' C 0.9093(3) 0.4244(5) 0.5777(3) 0.0431(11) Uani 1 1 d .
C12' C 0.8996(2) 0.5084(4) 0.5099(3) 0.0361(9) Uani 1 1 d .
C13' C 0.9485(3) 0.5236(5) 0.6491(3) 0.0498(12) Uani 1 1 d .
H13a' H 1.0030 0.4907 0.6760 0.066 Uiso 1 1 calc R
H13b' H 0.9162 0.5248 0.6882 0.066 Uiso 1 1 calc R
C14' C 0.9514(2) 0.6783(4) 0.6120(2) 0.0351(9) Uani 1 1 d .
H14' H 1.0075 0.7145 0.6264 0.047 Uiso 1 1 calc R
C15' C 0.8960(3) 0.7858(5) 0.6368(2) 0.0370(10) Uani 1 1 d .
C16' C 0.8085(3) 0.7476(5) 0.6184(3) 0.0451(11) Uani 1 1 d .
H16a' H 0.7998 0.6558 0.5916 0.068 Uiso 1 1 calc R
H16b' H 0.7769 0.8198 0.5837 0.068 Uiso 1 1 calc R
H16c' H 0.7921 0.7426 0.6679 0.068 Uiso 1 1 calc R
C17' C 0.9261(3) 0.9074(5) 0.6738(3) 0.0498(12) Uani 1 1 d .
H17a' H 0.8917 0.9730 0.6894 0.066 Uiso 1 1 calc R
H17b' H 0.9815 0.9270 0.6842 0.066 Uiso 1 1 calc R

loop_
_atom_site_aniso_label
_atom_site_aniso_U_11
_atom_site_aniso_U_22
_atom_site_aniso_U_33
_atom_site_aniso_U_23
_atom_site_aniso_U_13
_atom_site_aniso_U_12
O1 0.046(2) 0.068(2) 0.056(2) -0.0011(16) 0.0001(15) -0.0233(16)
N1 0.0315(18) 0.0282(16) 0.0338(17) 0.0015(13) 0.0127(13) -0.0034(13)
C1 0.0232(19) 0.044(2) 0.0219(17) 0.0045(15) 0.0080(14) 0.0014(15)
C2 0.029(2) 0.036(2) 0.0301(19) 0.0029(15) 0.0087(15) -0.0009(15)
C3 0.042(2) 0.043(2) 0.039(2) 0.0044(18) 0.0089(18) 0.0017(18)
C4 0.027(2) 0.052(3) 0.048(2) 0.008(2) 0.0036(17) 0.0055(18)
C5 0.031(2) 0.053(2) 0.034(2) 0.0071(18) 0.0045(16) -0.0112(19)
C6 0.033(2) 0.040(2) 0.0256(18) 0.0063(15) 0.0111(15) -0.0027(16)
C7 0.051(3) 0.034(2) 0.029(2) 0.0041(16) 0.0187(17) -0.0079(17)
C8 0.074(3) 0.034(2) 0.031(2) -0.0035(17) 0.015(2) -0.016(2)
C9 0.094(4) 0.0230(19) 0.039(2) 0.0022(17) 0.030(2) -0.001(2)
C10 0.076(4) 0.037(2) 0.044(2) 0.0101(19) 0.032(2) 0.013(2)
C11 0.053(3) 0.039(2) 0.036(2) 0.0139(17) 0.0249(19) 0.0067(18)
C12 0.043(2) 0.0253(18) 0.032(2) 0.0065(15) 0.0182(17) -0.0009(16)
C13 0.036(2) 0.043(2) 0.053(3) 0.0161(19) 0.0159(19) 0.0074(18)
C14 0.026(2) 0.038(2) 0.0296(19) 0.0105(15) 0.0082(14) 0.0040(15)
C15 0.024(2) 0.042(2) 0.038(2) 0.0090(17) 0.0101(15) 0.0047(16)
C16 0.058(3) 0.053(3) 0.028(2) 0.0044(18) 0.0130(19) -0.011(2)
C17 0.039(2) 0.038(2) 0.054(3) 0.0007(19) 0.0178(19) -0.0050(18)
O1' 0.070(2) 0.064(2) 0.0400(18) -0.0229(15) 0.0072(16) 0.0042(17)
N1' 0.047(2) 0.0343(18) 0.0308(17) -0.0035(13) 0.0163(14) 0.0036(14)
C1' 0.030(2) 0.045(2) 0.0238(19) -0.0078(15) 0.0096(15) 0.0036(16)
C2' 0.043(2) 0.035(2) 0.032(2) -0.0039(16) 0.0118(17) 0.0032(17)
C3' 0.062(3) 0.054(3) 0.045(3) 0.006(2) 0.016(2) 0.003(2)
C4' 0.082(4) 0.051(3) 0.031(2) -0.001(2) 0.006(2) 0.008(2)
C5' 0.039(2) 0.048(2) 0.031(2) -0.0160(18) 0.0057(17) 0.0095(18)
C6' 0.028(2) 0.041(2) 0.039(2) -0.0060(17) 0.0134(16) 0.0061(16)
C7' 0.031(2) 0.037(2) 0.049(2) -0.0082(18) 0.0206(17) 0.0057(17)
C8' 0.038(3) 0.039(2) 0.078(3) -0.016(2) 0.025(2) 0.0030(19)
C9' 0.044(3) 0.029(2) 0.096(4) -0.004(2) 0.035(3) 0.0012(18)
C10' 0.051(3) 0.045(3) 0.086(4) 0.016(3) 0.042(3) 0.014(2)
C11' 0.039(2) 0.044(2) 0.056(3) 0.008(2) 0.030(2) 0.0152(19)
C12' 0.037(2) 0.0287(19) 0.049(2) -0.0034(17) 0.0221(18) 0.0061(16)
C13' 0.056(3) 0.057(3) 0.041(2) 0.016(2) 0.021(2) 0.029(2)
C14' 0.036(2) 0.046(2) 0.0228(18) -0.0006(16) 0.0073(15) 0.0107(17)
C15' 0.041(2) 0.049(2) 0.0210(18) -0.0012(16) 0.0079(15) 0.0084(18)
C16' 0.037(2) 0.051(2) 0.049(3) -0.001(2) 0.0138(19) 0.0100(19)
C17' 0.065(3) 0.050(3) 0.033(2) -0.0031(19) 0.010(2) 0.007(2)

loop_
_atom_type_symbol
_atom_type_description
_atom_type_scat_dispersion_real
_atom_type_scat_dispersion_imag
_atom_type_scat_source
C C 0.0033 0.0016 'International Tables Vol C Tables 4.2.6.8 and 6.1.1.4'
H H 0.0000 0.0000 'International Tables Vol C Tables 4.2.6.8 and 6.1.1.4'
N N 0.0061 0.0033 'International Tables Vol C Tables 4.2.6.8 and 6.1.1.4'
O O 0.0106 0.0060 'International Tables Vol C Tables 4.2.6.8 and 6.1.1.4'

loop_
_geom_angle_atom_site_label_1
_geom_angle_atom_site_label_2
_geom_angle_atom_site_label_3
_geom_angle
C1 N1 C12 107.8(3)
C1 N1 C14 140.9(3)
C12 N1 C14 109.9(3)
N1 C1 C6 108.3(3)
N1 C1 C2 125.7(3)
C6 C1 C2 126.0(3)
C1 C2 C3 109.1(3)
C4 C3 C2 111.5(3)
C3 C4 C5 115.0(4)
O1 C5 C6 122.1(4)
O1 C5 C4 122.8(4)
C6 C5 C4 115.1(3)
C1 C6 C7 108.0(3)
C1 C6 C5 120.0(4)
C7 C6 C5 132.0(4)
C12 C7 C8 112.8(4)
C12 C7 C6 103.9(3)
C8 C7 C6 143.2(4)
C9 C8 C7 117.9(4)
C8 C9 C10 125.5(4)
C11 C10 C9 117.0(4)
C12 C11 C10 114.5(4)
C12 C11 C13 106.3(3)
C10 C11 C13 139.2(4)
C11 C12 N1 115.5(4)
C11 C12 C7 132.3(4)
N1 C12 C7 111.9(3)
C11 C13 C14 105.2(3)
N1 C14 C15 110.4(3)
N1 C14 C13 102.3(3)
C15 C14 C13 114.0(3)
C17 C15 C16 123.4(4)
C17 C15 C14 120.4(4)
C16 C15 C14 116.2(3)
C1' N1' C12' 107.7(3)
C1' N1' C14' 140.9(3)
C12' N1' C14' 110.4(3)
N1' C1' C6' 108.5(4)
N1' C1' C2' 125.8(3)
C6' C1' C2' 125.6(3)
C1' C2' C3' 110.5(3)
C4' C3' C2' 114.5(4)
C3' C4' C5' 115.9(4)
O1' C5' C6' 121.0(4)
O1' C5' C4' 121.8(4)
C6' C5' C4' 117.2(3)
C1' C6' C5' 119.1(4)
C1' C6' C7' 107.4(3)
C5' C6' C7' 133.6(4)
C12' C7' C8' 113.5(4)
C12' C7' C6' 103.7(3)
C8' C7' C6' 142.7(4)
C9' C8' C7' 117.1(5)
C10' C9' C8' 125.8(5)
C9' C10' C11' 118.6(5)
C12' C11' C10' 113.5(5)
C12' C11' C13' 105.2(4)
C10' C11' C13' 141.2(4)
N1' C12' C11' 115.6(4)
N1' C12' C7' 112.7(4)
C11' C12' C7' 131.5(4)
C11' C13' C14' 106.2(3)
N1' C14' C15' 110.8(3)
N1' C14' C13' 102.0(3)
C15' C14' C13' 113.7(3)
C17' C15' C16' 122.9(4)
C17' C15' C14' 120.3(4)
C16' C15' C14' 116.7(4)

loop_
_geom_bond_atom_site_label_1
_geom_bond_atom_site_label_2
_geom_bond_distance
O1 C5 1.228(5)
N1 C1 1.367(5)
N1 C12 1.377(5)
N1 C14 1.482(5)
C1 C6 1.413(5)
C1 C2 1.470(5)
C2 C3 1.527(5)
C3 C4 1.510(6)
C4 C5 1.522(6)
C5 C6 1.458(6)
C6 C7 1.446(6)
C7 C12 1.389(6)
C7 C8 1.412(6)
C8 C9 1.385(7)
C9 C10 1.427(8)
C10 C11 1.389(6)
C11 C12 1.355(6)
C11 C13 1.528(6)
C13 C14 1.583(5)
C14 C15 1.510(5)
C15 C17 1.323(6)
C15 C16 1.507(6)
O1' C5' 1.235(5)
N1' C1' 1.356(5)
N1' C12' 1.370(5)
N1' C14' 1.486(5)
C1' C6' 1.417(6)
C1' C2' 1.490(6)
C2' C3' 1.506(6)
C3' C4' 1.488(7)
C4' C5' 1.523(7)
C5' C6' 1.449(6)
C6' C7' 1.453(6)
C7' C12' 1.373(6)
C7' C8' 1.410(6)
C8' C9' 1.395(8)
C9' C10' 1.374(8)
C10' C11' 1.387(7)
C11' C12' 1.370(6)
C11' C13' 1.534(7)
C13' C14' 1.574(6)
C14' C15' 1.506(5)
C15' C17' 1.329(7)
C15' C16' 1.481(6)
